data_7109897
loop_
_publ_author_name
'De-Liang Long'
'Jun Yan'
'Andreu Ruiz de la Oliva'
'Christoph Busche'
'Haralampos N. Miras'
'R. John Errington'
'Leroy Cronin'

_publ_section_title
;
 A redox-triggered structural rearrangement in an iodate-templated
 polyoxotungstate cluster cage
;
_journal_name_full Chem.Commun.
_journal_page_first 9731
_journal_paper_doi 10.1039/c3cc45659e
_journal_volume 49
_journal_year 2013
_chemical_formula_sum 'C42 H120 I N7 Na O85 W18'
_chemical_formula_weight 5542.63
_chemical_name_systematic
;
 ?
;
_space_group_crystal_system triclinic
_space_group_IT_number 2
_space_group_name_Hall '-P 1'
_space_group_name_H-M_alt 'P -1'
_symmetry_space_group_name_Hall '-P 1'
_symmetry_space_group_name_H-M 'P -1'
_atom_sites_solution_hydrogens geom
_audit_creation_method SHELXL-2013
_cell_angle_alpha 89.751(2)
_cell_angle_beta 87.320(2)
_cell_angle_gamma 70.905(2)
_cell_formula_units_Z 2
_cell_length_a 14.1743(3)
_cell_length_b 18.6898(4)
_cell_length_c 21.2836(5)
_cell_measurement_temperature 293(2)
_cell_volume 5321.9(2)
_computing_structure_refinement 'SHELXL-2013 (Sheldrick, 2013)'
_diffrn_ambient_temperature 293(2)
_diffrn_measured_fraction_theta_full 0.998
_diffrn_measured_fraction_theta_max 0.998
_diffrn_radiation_type MoK\a
_diffrn_radiation_wavelength 0.71073
_diffrn_reflns_av_unetI/netI 0.1272
_diffrn_reflns_Laue_measured_fraction_full 0.998
_diffrn_reflns_Laue_measured_fraction_max 0.998
_diffrn_reflns_limit_h_max 17
_diffrn_reflns_limit_h_min -17
_diffrn_reflns_limit_k_max 22
_diffrn_reflns_limit_k_min -20
_diffrn_reflns_limit_l_max 25
_diffrn_reflns_limit_l_min -25
_diffrn_reflns_number 19759
_diffrn_reflns_point_group_measured_fraction_full 0.998
_diffrn_reflns_point_group_measured_fraction_max 0.998
_diffrn_reflns_theta_full 25.242
_diffrn_reflns_theta_max 25.499
_diffrn_reflns_theta_min 2.982
_exptl_absorpt_coefficient_mu 19.771
_exptl_crystal_density_diffrn 3.459
_exptl_crystal_F_000 4994
_refine_diff_density_max 2.997
_refine_diff_density_min -3.456
_refine_diff_density_rms 0.687
_refine_ls_extinction_method none
_refine_ls_goodness_of_fit_ref 0.955
_refine_ls_hydrogen_treatment constr
_refine_ls_matrix_type full
_refine_ls_number_parameters 1101
_refine_ls_number_reflns 19759
_refine_ls_number_restraints 1
_refine_ls_restrained_S_all 0.955
_refine_ls_R_factor_all 0.0858
_refine_ls_R_factor_gt 0.0591
_refine_ls_shift/su_max 0.011
_refine_ls_shift/su_mean 0.001
_refine_ls_structure_factor_coef Fsqd
_refine_ls_weighting_details 'w=1/[\s^2^(Fo^2^)+(0.1028P)^2^] where P=(Fo^2^+2Fc^2^)/3'
_refine_ls_weighting_scheme calc
_refine_ls_wR_factor_gt 0.1691
_refine_ls_wR_factor_ref 0.1779
_reflns_Friedel_coverage 0.000
_reflns_number_gt 13244
_reflns_number_total 19759
_reflns_threshold_expression 'I > 2\s(I)'
_cod_data_source_file c3cc45659e.txt
_cod_data_source_block shelx
_cod_database_code 7109897
_shelx_space_group_comment
;
The symmetry employed for this shelxl refinement is uniquely defined
by the following loop, which should always be used as a source of
symmetry information in preference to the above space-group names.
They are only intended as comments.
;
_shelxl_version_number 2013-4

loop_
_space_group_symop_operation_xyz
'x, y, z'
'-x, -y, -z'

loop_
_atom_site_label
_atom_site_type_symbol
_atom_site_fract_x
_atom_site_fract_y
_atom_site_fract_z
_atom_site_U_iso_or_equiv
_atom_site_adp_type
_atom_site_occupancy
_atom_site_site_symmetry_order
_atom_site_calc_flag
_atom_site_refinement_flags_posn
_atom_site_refinement_flags_adp
_atom_site_refinement_flags_occupancy
_atom_site_disorder_assembly
_atom_site_disorder_group
W1 W 0.30600(3) 0.38312(3) 0.17419(2) 0.02465(13) Uani 1 1 d . . . . .
W2 W 0.43548(4) 0.38711(3) 0.29173(3) 0.03514(15) Uani 1 1 d . . . . .
W3 W 0.20877(4) 0.38915(3) 0.31391(3) 0.03389(15) Uani 1 1 d . . . . .
W4 W 0.34871(3) 0.55094(3) 0.09935(2) 0.02002(12) Uani 1 1 d . . . . .
W5 W 0.49512(3) 0.54999(3) 0.22133(2) 0.02425(13) Uani 1 1 d . . . . .
W6 W 0.39301(4) 0.56302(3) 0.38567(2) 0.03021(14) Uani 1 1 d . . . . .
W7 W 0.15653(4) 0.56093(3) 0.41444(2) 0.02989(14) Uani 1 1 d . . . . .
W8 W -0.00566(3) 0.56216(3) 0.28303(2) 0.02870(13) Uani 1 1 d . . . . .
W9 W 0.09017(3) 0.54917(3) 0.13329(2) 0.02037(12) Uani 1 1 d . . . . .
W10 W 0.26430(3) 0.76471(3) 0.09814(2) 0.02194(12) Uani 1 1 d . . . . .
W11 W 0.40597(3) 0.76283(3) 0.21792(2) 0.02499(13) Uani 1 1 d . . . . .
W12 W 0.29664(4) 0.77650(3) 0.38196(2) 0.03059(14) Uani 1 1 d . . . . .
W13 W 0.06533(4) 0.77391(3) 0.40836(2) 0.02944(14) Uani 1 1 d . . . . .
W14 W -0.09176(3) 0.77499(3) 0.27240(2) 0.02881(14) Uani 1 1 d . . . . .
W15 W 0.00409(3) 0.76205(3) 0.12600(2) 0.02116(12) Uani 1 1 d . . . . .
W16 W 0.21046(4) 0.93963(3) 0.27436(3) 0.03246(14) Uani 1 1 d . . . . .
W17 W -0.01786(4) 0.94325(3) 0.30671(3) 0.03400(15) Uani 1 1 d . . . . .
W18 W 0.06469(4) 0.93644(3) 0.16078(3) 0.02783(13) Uani 1 1 d . . . . .
I I 0.21403(5) 0.63321(4) 0.25438(4) 0.02420(19) Uani 1 1 d . . . . .
Na1 Na 0.4213(4) 0.8224(3) -0.0397(3) 0.0518(19) Uani 1 1 d . . . . .
Na2 Na -0.2166(10) 1.1412(8) 0.3627(7) 0.068(4) Uiso 0.5 1 d . . P . .
Na3 Na -0.1582(18) 0.4104(15) 0.2598(12) 0.056(7) Uiso 0.25 1 d . . P A 1
Na3' Na -0.1310(14) 0.3357(12) 0.2314(10) 0.036(5) Uiso 0.25 1 d . . P A 2
O1 O 0.3202(6) 0.3128(4) 0.1164(4) 0.025(2) Uani 1 1 d . . . . .
O2 O 0.5468(7) 0.3213(5) 0.3120(5) 0.045(3) Uani 1 1 d . . . . .
O3 O 0.1664(7) 0.3270(6) 0.3552(4) 0.050(3) Uani 1 1 d . . . . .
O4 O 0.3819(5) 0.5254(5) 0.0231(4) 0.027(2) Uani 1 1 d . . . . .
O5 O 0.6203(6) 0.5307(5) 0.2216(4) 0.029(2) Uani 1 1 d . . . . .
O6 O 0.4892(6) 0.5440(6) 0.4353(4) 0.041(3) Uani 1 1 d . . . . .
O7 O 0.1022(7) 0.5446(5) 0.4848(4) 0.046(3) Uani 1 1 d . . . . .
O8 O -0.1111(7) 0.5431(5) 0.3113(5) 0.044(3) Uani 1 1 d . . . . .
O9 O 0.0407(5) 0.5262(4) 0.0666(4) 0.025(2) Uani 1 1 d . . . . .
O10 O 0.2879(6) 0.7810(5) 0.0200(4) 0.031(2) Uani 1 1 d . . . . .
O11 O 0.5130(5) 0.7853(5) 0.2190(4) 0.036(3) Uani 1 1 d . . . . .
O12 O 0.3734(6) 0.7981(5) 0.4315(4) 0.038(3) Uani 1 1 d . . . . .
O13 O -0.0111(6) 0.8005(6) 0.4758(4) 0.036(3) Uani 1 1 d . . . . .
O14 O -0.2141(6) 0.7952(6) 0.2981(5) 0.048(3) Uani 1 1 d . . . . .
O15 O -0.0563(5) 0.7810(5) 0.0564(4) 0.027(2) Uani 1 1 d . . . . .
O16 O 0.2637(6) 1.0080(5) 0.2939(5) 0.046(3) Uani 1 1 d . . . . .
O17 O -0.1184(6) 1.0133(5) 0.3420(4) 0.038(3) Uani 1 1 d . . . . .
O18 O 0.0311(6) 0.9980(5) 0.0969(4) 0.034(3) Uani 1 1 d . . . . .
O19 O 0.4316(6) 0.3314(4) 0.2115(4) 0.025(2) Uani 1 1 d . . . . .
O20 O 0.3488(7) 0.3398(5) 0.3373(4) 0.040(3) Uani 1 1 d . . . . .
O21 O 0.2328(6) 0.3368(4) 0.2342(4) 0.028(2) Uani 1 1 d . . . . .
O22 O 0.3564(5) 0.4503(4) 0.1303(4) 0.020(2) Uani 1 1 d . . . . .
O23 O 0.4174(5) 0.4597(4) 0.3554(4) 0.028(2) Uani 1 1 d . . . . .
O24 O 0.4897(5) 0.4524(4) 0.2394(4) 0.024(2) Uani 1 1 d . . . . .
O25 O 0.1989(6) 0.4626(5) 0.3805(4) 0.034(3) Uani 1 1 d . . . . .
O26 O 0.0873(6) 0.4612(5) 0.2902(4) 0.030(2) Uani 1 1 d . . . . .
O27 O 0.1757(5) 0.4520(4) 0.1521(4) 0.021(2) Uani 1 1 d . . . . .
O28 O 0.4754(5) 0.5367(4) 0.1347(4) 0.023(2) Uani 1 1 d . . . . .
O29 O 0.4529(6) 0.5782(5) 0.3060(4) 0.037(3) Uani 1 1 d . . . . .
O30 O 0.2883(6) 0.5518(4) 0.4409(4) 0.026(2) Uani 1 1 d . . . . .
O31 O 0.0517(6) 0.5825(5) 0.3571(4) 0.036(2) Uani 1 1 d . . . . .
O32 O -0.0088(6) 0.5389(5) 0.1946(4) 0.030(2) Uani 1 1 d . . . . .
O33 O 0.2088(5) 0.5677(4) 0.1035(4) 0.020(2) Uani 1 1 d . . . . .
O34 O 0.3265(5) 0.6551(4) 0.0944(3) 0.0199(19) Uani 1 1 d . . . . .
O35 O 0.4625(5) 0.6588(5) 0.2072(4) 0.027(2) Uani 1 1 d . . . . .
O36 O 0.3383(5) 0.6688(5) 0.3972(4) 0.027(2) Uani 1 1 d . . . . .
O37 O 0.1177(6) 0.6703(5) 0.4224(4) 0.028(2) Uani 1 1 d . . . . .
O38 O -0.0631(5) 0.6680(5) 0.2690(4) 0.024(2) Uani 1 1 d . . . . .
O39 O 0.0257(5) 0.6570(5) 0.1309(4) 0.024(2) Uani 1 1 d . . . . .
O40 O 0.3854(5) 0.7745(4) 0.1289(4) 0.0222(18) Uiso 1 1 d . . . . .
O41 O 0.3744(6) 0.7518(4) 0.3049(4) 0.031(2) Uani 1 1 d . . . . .
O42 O 0.1853(6) 0.7919(5) 0.4394(4) 0.036(3) Uani 1 1 d . . . . .
O43 O -0.0208(6) 0.7567(5) 0.3506(4) 0.031(2) Uani 1 1 d . . . . .
O44 O -0.1145(6) 0.7841(4) 0.1831(4) 0.024(2) Uani 1 1 d . . . . .
O45 O 0.1393(6) 0.7461(5) 0.0976(4) 0.032(2) Uani 1 1 d . . . . .
O46 O 0.1863(5) 0.8642(4) 0.1221(4) 0.025(2) Uani 1 1 d . . . . .
O47 O 0.3156(5) 0.8680(4) 0.2289(4) 0.024(2) Uani 1 1 d . . . . .
O48 O 0.2399(6) 0.8737(5) 0.3464(4) 0.032(2) Uani 1 1 d . . . . .
O49 O 0.0273(6) 0.8762(5) 0.3718(4) 0.029(2) Uani 1 1 d . . . . .
O50 O -0.0829(5) 0.8746(5) 0.2762(4) 0.027(2) Uani 1 1 d . . . . .
O51 O 0.0010(6) 0.8676(4) 0.1396(4) 0.025(2) Uani 1 1 d . . . . .
O52 O 0.0813(6) 0.9872(6) 0.3193(4) 0.056(3) Uani 1 1 d . . . . .
O53 O -0.0386(5) 0.9845(6) 0.2221(4) 0.035(3) Uani 1 1 d . . . . .
O54 O 0.1561(5) 0.9827(5) 0.1983(4) 0.026(2) Uani 1 1 d . . . . .
O55 O 0.2930(5) 0.4413(4) 0.2581(3) 0.0177(19) Uani 1 1 d . . . . .
O56 O 0.3241(5) 0.5758(5) 0.2078(3) 0.025(2) Uani 1 1 d . . . . .
O57 O 0.2534(6) 0.5829(4) 0.3295(3) 0.025(2) Uani 1 1 d . . . . .
O58 O 0.1329(5) 0.5803(4) 0.2303(4) 0.025(2) Uani 1 1 d . . . . .
O59 O 0.2611(6) 0.7483(4) 0.1997(4) 0.026(2) Uani 1 1 d . . . . .
O60 O 0.1808(6) 0.7526(5) 0.3298(4) 0.026(2) Uani 1 1 d . . . . .
O61 O 0.0558(5) 0.7489(4) 0.2237(4) 0.024(2) Uani 1 1 d . . . . .
O62 O 0.1156(5) 0.8708(4) 0.2500(4) 0.026(2) Uani 1 1 d . . . . .
O71 O 0.7205(7) 0.7453(6) 0.1546(5) 0.051(3) Uani 1 1 d . . . . .
H71 H 0.6651 0.7642 0.1404 0.076 Uiso 1 1 calc R U . . .
O72 O 0.5359(5) 0.7354(5) 0.0340(4) 0.033(3) Uani 1 1 d . . . . .
H72 H 0.5623 0.7540 0.0669 0.040 Uiso 1 1 calc R U . . .
O73 O 0.7934(7) 0.7143(5) -0.0227(5) 0.047(3) Uani 1 1 d . . . . .
H73 H 0.7650 0.7364 0.0096 0.071 Uiso 1 1 calc R U . . .
O74 O 0.4298(8) 0.9122(7) 0.0334(6) 0.074(4) Uani 1 1 d . . . . .
H74 H 0.4888 0.9230 0.0257 0.089 Uiso 1 1 calc R U . . .
O75 O 0.2916(8) 0.9185(7) -0.0835(6) 0.073(4) Uani 1 1 d . . . . .
H75 H 0.3039 0.9367 -0.1227 0.088 Uiso 1 1 calc R U . . .
O76 O 0.3940(9) 1.0787(9) -0.0697(8) 0.098(6) Uani 1 1 d . . . . .
H76 H 0.3763 1.0499 -0.0917 0.146 Uiso 1 1 calc R U . . .
O77 O 0.8000(12) 0.7371(10) 0.5141(9) 0.074(5) Uiso 0.7 1 d . . P . .
H77 H 0.7734 0.7296 0.5473 0.111 Uiso 0.7 1 calc R U P . .
O78 O 0.5566(10) 0.7248(6) 0.5542(6) 0.102(5) Uiso 1 1 d D . . . .
H78 H 0.5844 0.7500 0.5337 0.153 Uiso 1 1 calc R U . . .
O79 O 0.568(3) 0.798(2) 0.4043(19) 0.107(13) Uiso 0.4 1 d . . P . .
H79 H 0.5960 0.8251 0.4204 0.160 Uiso 0.4 1 calc R U P . .
O80 O 0.1238(10) 0.5770(8) -0.1033(6) 0.084(4) Uiso 1 1 d . . . . .
H80 H 0.0678 0.5771 -0.1114 0.127 Uiso 1 1 calc R U . . .
O81 O 0.4201(6) 0.7265(5) -0.1110(5) 0.045(3) Uani 1 1 d . . . . .
H81 H 0.4372 0.7329 -0.1529 0.054 Uiso 1 1 calc R U . . .
O82' O 0.0104(16) 0.7868(14) -0.1304(11) 0.062(6) Uiso 0.5 1 d . . P B 2
O82 O 0.066(4) 0.798(3) -0.203(3) 0.108(18) Uiso 0.3 1 d . . P C 1
O83 O 0.5547(9) 0.8372(8) -0.0959(6) 0.077(4) Uiso 1 1 d . . . . .
O85 O 0.3781(16) 0.1047(13) 0.8031(11) 0.059(6) Uiso 0.5 1 d . . P . .
O86 O 0.2501(13) 0.0155(11) 0.8071(9) 0.110(6) Uiso 0.9 1 d . . P . .
O88 O 0.0408(11) 0.3431(10) 0.1685(8) 0.110(5) Uiso 1 1 d . . . . .
O89 O -0.1636(18) 0.3538(15) 0.3658(13) 0.078(8) Uiso 0.5 1 d . . P . .
O90 O -0.2951(16) 1.2724(14) 0.3856(11) 0.066(7) Uiso 0.5 1 d . . P . .
O91 O 0.567(3) 0.917(2) 0.7847(18) 0.094(12) Uiso 0.4 1 d . . P . .
O92 O -0.134(2) 1.1171(19) 0.4530(15) 0.102(10) Uiso 0.5 1 d . . P . .
O93 O 0.2377(18) 0.1910(15) 0.2513(12) 0.072(7) Uiso 0.5 1 d . . P . .
O94 O 0.0764(19) 0.0586(17) 0.4337(13) 0.085(8) Uiso 0.5 1 d . . P . .
O95 O 0.022(2) 0.7447(19) 0.6184(16) 0.108(11) Uiso 0.5 1 d . . P . .
O96 O 0.770(2) 0.903(2) 0.4394(17) 0.053(9) Uiso 0.3 1 d . . P D 1
O97 O -0.063(2) 0.864(2) -0.2281(16) 0.081(10) Uiso 0.4 1 d . . P . .
O98 O 0.250(3) 0.159(2) 0.3963(18) 0.061(11) Uiso 0.3 1 d . . P . .
O99 O 0.7524(18) 0.9361(15) 0.5046(12) 0.051(7) Uiso 0.4 1 d . . P E 2
N1 N 0.7255(6) 0.6309(6) 0.0705(4) 0.024(3) Uani 1 1 d . . . . .
N2 N 0.2637(11) 1.0316(7) 0.0064(7) 0.065(5) Uani 1 1 d . . . . .
N3 N 0.6840(11) 0.6651(10) 0.4481(6) 0.077(6) Uani 1 1 d . . . . .
N4 N 0.2125(10) 0.6875(10) -0.1184(10) 0.115(7) Uani 1 1 d . . . . .
C1 C 0.7759(9) 0.6111(7) 0.1306(6) 0.032(4) Uani 1 1 d . . . . .
H1A H 0.8461 0.6056 0.1239 0.039 Uiso 1 1 calc R U . . .
H1B H 0.7714 0.5629 0.1450 0.039 Uiso 1 1 calc R U . . .
C2 C 0.7282(9) 0.6722(8) 0.1815(6) 0.034(4) Uani 1 1 d . . . . .
H2A H 0.6625 0.6709 0.1948 0.041 Uiso 1 1 calc R U . . .
H2B H 0.7693 0.6632 0.2178 0.041 Uiso 1 1 calc R U . . .
C3 C 0.6348(8) 0.6091(7) 0.0738(6) 0.026(3) Uiso 1 1 d . . . . .
H3A H 0.6032 0.6195 0.1157 0.031 Uiso 1 1 calc R U . . .
H3B H 0.6523 0.5553 0.0653 0.031 Uiso 1 1 calc R U . . .
C4 C 0.5594(8) 0.6554(8) 0.0237(6) 0.035(4) Uani 1 1 d . . . . .
H4A H 0.5891 0.6419 -0.0184 0.042 Uiso 1 1 calc R U . . .
H4B H 0.4985 0.6423 0.0271 0.042 Uiso 1 1 calc R U . . .
C5 C 0.7951(8) 0.5908(7) 0.0151(6) 0.033(4) Uani 1 1 d . . . . .
H5A H 0.7562 0.5832 -0.0190 0.039 Uiso 1 1 calc R U . . .
H5B H 0.8384 0.5417 0.0280 0.039 Uiso 1 1 calc R U . . .
C6 C 0.8586(9) 0.6401(9) -0.0073(6) 0.041(4) Uani 1 1 d . . . . .
H6A H 0.9018 0.6440 0.0256 0.049 Uiso 1 1 calc R U . . .
H6B H 0.9003 0.6169 -0.0441 0.049 Uiso 1 1 calc R U . . .
C7 C 0.2683(17) 0.9894(16) 0.0673(12) 0.114(9) Uiso 1 1 d . . . . .
H7A H 0.2261 1.0232 0.0993 0.136 Uiso 1 1 calc R U . . .
H7B H 0.2426 0.9479 0.0615 0.136 Uiso 1 1 calc R U . . .
C8 C 0.3726(14) 0.9589(13) 0.0891(10) 0.083(6) Uiso 1 1 d . . . . .
H8A H 0.3756 0.9277 0.1261 0.099 Uiso 1 1 calc R U . . .
H8B H 0.3984 0.9994 0.0988 0.099 Uiso 1 1 calc R U . . .
C9 C 0.1716(13) 1.0326(11) -0.0304(9) 0.074(6) Uiso 1 1 d . . . . .
H9A H 0.1615 1.0679 -0.0650 0.088 Uiso 1 1 calc R U . . .
H9B H 0.1116 1.0462 -0.0030 0.088 Uiso 1 1 calc R U . . .
C10 C 0.1992(14) 0.9494(12) -0.0552(10) 0.081(6) Uiso 1 1 d . . . . .
H10A H 0.1931 0.9178 -0.0200 0.097 Uiso 1 1 calc R U . . .
H10B H 0.1501 0.9477 -0.0849 0.097 Uiso 1 1 calc R U . . .
C11 C 0.2588(19) 1.1181(15) 0.0110(13) 0.119(9) Uiso 1 1 d . . . . .
H11A H 0.1900 1.1515 0.0117 0.143 Uiso 1 1 calc R U . . .
H11B H 0.2891 1.1270 0.0488 0.143 Uiso 1 1 calc R U . . .
C12 C 0.3167(13) 1.1316(9) -0.0474(9) 0.078(6) Uani 1 1 d . . . . .
H12A H 0.2699 1.1464 -0.0807 0.093 Uiso 1 1 calc R U . . .
H12B H 0.3376 1.1748 -0.0385 0.093 Uiso 1 1 calc R U . . .
C13 C 0.797(2) 0.6356(19) 0.4412(16) 0.097(11) Uiso 0.7 1 d . . P . .
H13A H 0.8192 0.5813 0.4472 0.117 Uiso 0.7 1 calc R U P . .
H13B H 0.8169 0.6445 0.3984 0.117 Uiso 0.7 1 calc R U P . .
C14 C 0.8449(11) 0.6647(15) 0.4794(12) 0.150(10) Uani 1 1 d . . . . .
H14A H 0.9022 0.6693 0.4551 0.180 Uiso 1 1 calc R U . . .
H14B H 0.8712 0.6266 0.5108 0.180 Uiso 1 1 calc R U . . .
C15 C 0.6343(15) 0.6259(7) 0.4954(7) 0.116(8) Uani 1 1 d D . . . .
H15A H 0.6285 0.5811 0.4755 0.139 Uiso 1 1 calc R U . . .
H15B H 0.6778 0.6092 0.5302 0.139 Uiso 1 1 calc R U . . .
C16 C 0.5505(14) 0.6648(12) 0.5169(10) 0.080(6) Uiso 1 1 d . . . . .
H16A H 0.5212 0.6332 0.5420 0.095 Uiso 1 1 calc R U . . .
H16B H 0.5073 0.6849 0.4825 0.095 Uiso 1 1 calc R U . . .
C17 C 0.620(2) 0.6726(17) 0.3858(13) 0.078(8) Uiso 0.7 1 d . . P . .
H17A H 0.5530 0.6716 0.3960 0.094 Uiso 0.7 1 calc R U P . .
H17B H 0.6530 0.6330 0.3551 0.094 Uiso 0.7 1 calc R U P . .
C18 C 0.6189(17) 0.7643(13) 0.3586(11) 0.026(5) Uiso 0.5 1 d . . P . .
H18A H 0.6850 0.7693 0.3556 0.031 Uiso 0.5 1 calc R U P . .
H18B H 0.5862 0.7782 0.3193 0.031 Uiso 0.5 1 calc R U P . .
C19 C 0.1811(14) 0.6647(15) -0.0564(10) 0.141(9) Uani 1 1 d . . . . .
H19A H 0.2421 0.6356 -0.0368 0.169 Uiso 1 1 calc R U . . .
H19B H 0.1533 0.7110 -0.0317 0.169 Uiso 1 1 calc R U . . .
C20 C 0.1168(17) 0.6254(13) -0.0473(10) 0.098(9) Uani 1 1 d . . . . .
H20A H 0.0491 0.6601 -0.0409 0.118 Uiso 1 1 calc R U . . .
H20B H 0.1334 0.5943 -0.0102 0.118 Uiso 1 1 calc R U . . .
C21 C 0.3268(11) 0.6470(10) -0.1425(8) 0.061(5) Uani 1 1 d . . . . .
H21A H 0.3394 0.5931 -0.1477 0.074 Uiso 1 1 calc R U . . .
H21B H 0.3387 0.6672 -0.1831 0.074 Uiso 1 1 calc R U . . .
C22 C 0.3959(10) 0.6598(10) -0.0967(9) 0.076(6) Uani 1 1 d . . . . .
H22A H 0.3648 0.6646 -0.0546 0.092 Uiso 1 1 calc R U . . .
H22B H 0.4567 0.6165 -0.0974 0.092 Uiso 1 1 calc R U . . .
C23 C 0.1876(13) 0.7738(11) -0.1189(9) 0.071(5) Uiso 1 1 d . . . C 1
C24 C 0.119(4) 0.829(3) -0.161(3) 0.018(12) Uiso 0.2 1 d . . P C 1
C24' C 0.069(3) 0.813(2) -0.0863(18) 0.066(10) Uiso 0.5 1 d . . P B 2

loop_
_atom_site_aniso_label
_atom_site_aniso_U_11
_atom_site_aniso_U_22
_atom_site_aniso_U_33
_atom_site_aniso_U_23
_atom_site_aniso_U_13
_atom_site_aniso_U_12
W1 0.0288(2) 0.0183(2) 0.0269(2) 0.0019(2) -0.00313(19) -0.00752(17)
W2 0.0360(2) 0.0248(3) 0.0474(3) 0.0109(2) -0.0212(2) -0.01136(19)
W3 0.0462(3) 0.0268(2) 0.0329(3) 0.0058(2) 0.0045(2) -0.01859(19)
W4 0.01783(18) 0.0204(2) 0.0221(2) -0.00084(19) 0.00034(17) -0.00670(15)
W5 0.01724(19) 0.0264(2) 0.0280(2) 0.0027(2) -0.00451(18) -0.00519(17)
W6 0.0331(2) 0.0376(3) 0.0244(2) 0.0074(2) -0.00978(19) -0.01672(18)
W7 0.0372(2) 0.0356(3) 0.0210(2) 0.0041(2) -0.0004(2) -0.01788(18)
W8 0.0278(2) 0.0404(3) 0.0245(2) 0.0011(2) 0.00245(19) -0.02062(17)
W9 0.01704(18) 0.0210(2) 0.0234(2) -0.00321(19) -0.00134(17) -0.00665(15)
W10 0.02015(19) 0.0209(2) 0.0234(2) 0.00320(19) 0.00081(18) -0.00515(16)
W11 0.02103(19) 0.0266(2) 0.0306(2) -0.0027(2) -0.00019(18) -0.01235(16)
W12 0.0324(2) 0.0381(3) 0.0260(2) -0.0026(2) -0.00530(19) -0.01752(18)
W13 0.0310(2) 0.0364(3) 0.0215(2) -0.0068(2) 0.0040(2) -0.01251(19)
W14 0.0198(2) 0.0374(3) 0.0292(2) -0.0086(2) 0.00413(19) -0.01009(18)
W15 0.01910(19) 0.0215(2) 0.0234(2) 0.00140(19) -0.00349(17) -0.00714(16)
W16 0.0304(2) 0.0224(2) 0.0460(3) -0.0063(2) -0.0053(2) -0.00999(18)
W17 0.0311(2) 0.0267(3) 0.0402(3) -0.0081(2) 0.0064(2) -0.0050(2)
W18 0.0283(2) 0.0180(2) 0.0359(3) -0.0003(2) -0.0031(2) -0.00571(18)
I 0.0242(3) 0.0248(4) 0.0248(4) 0.0013(3) -0.0015(3) -0.0096(3)
Na1 0.053(3) 0.043(3) 0.058(4) 0.017(3) -0.005(3) -0.014(3)
O1 0.030(4) 0.009(4) 0.035(4) 0.000(3) 0.003(4) -0.006(3)
O2 0.055(5) 0.016(4) 0.066(6) 0.018(4) -0.025(4) -0.014(4)
O3 0.067(5) 0.052(5) 0.038(5) 0.021(4) 0.011(5) -0.033(4)
O4 0.016(3) 0.044(5) 0.018(4) -0.004(4) 0.007(3) -0.005(3)
O5 0.022(4) 0.027(5) 0.033(4) 0.016(4) -0.010(3) 0.001(3)
O6 0.039(4) 0.049(6) 0.034(5) 0.007(4) -0.020(4) -0.010(4)
O7 0.069(5) 0.046(5) 0.034(5) 0.006(4) -0.005(4) -0.035(4)
O8 0.055(5) 0.043(5) 0.047(6) -0.012(4) 0.013(4) -0.034(3)
O9 0.030(4) 0.020(4) 0.029(4) -0.006(3) -0.006(3) -0.012(3)
O10 0.028(4) 0.034(4) 0.035(5) 0.004(4) 0.014(4) -0.016(3)
O11 0.017(3) 0.040(5) 0.050(5) -0.015(4) 0.001(4) -0.009(3)
O12 0.044(4) 0.041(5) 0.035(5) -0.009(4) -0.001(4) -0.021(3)
O13 0.036(4) 0.066(6) 0.007(4) 0.005(4) 0.009(3) -0.019(4)
O14 0.043(4) 0.061(6) 0.050(6) -0.025(5) 0.014(4) -0.030(4)
O15 0.027(4) 0.028(4) 0.025(4) -0.004(4) -0.008(3) -0.006(3)
O16 0.035(4) 0.041(5) 0.066(7) -0.008(5) 0.007(5) -0.019(4)
O17 0.043(5) 0.028(5) 0.041(5) -0.009(4) 0.010(4) -0.012(4)
O18 0.032(4) 0.016(4) 0.055(6) 0.013(4) -0.004(4) -0.009(3)
O19 0.041(4) 0.016(4) 0.025(4) 0.001(3) -0.007(3) -0.018(3)
O20 0.055(5) 0.047(5) 0.028(4) 0.005(4) -0.010(4) -0.027(4)
O21 0.032(4) 0.018(4) 0.035(4) 0.001(4) -0.008(3) -0.010(3)
O22 0.018(3) 0.016(4) 0.027(4) -0.007(3) 0.005(3) -0.005(3)
O23 0.020(3) 0.024(4) 0.042(5) 0.000(4) -0.011(3) -0.010(3)
O24 0.020(3) 0.018(4) 0.028(4) 0.002(3) -0.008(3) 0.003(3)
O25 0.048(5) 0.031(5) 0.023(4) 0.011(4) -0.002(4) -0.013(4)
O26 0.042(4) 0.039(4) 0.016(4) -0.005(3) 0.018(3) -0.027(3)
O27 0.017(3) 0.018(4) 0.029(4) -0.010(3) 0.007(3) -0.009(3)
O28 0.019(3) 0.011(4) 0.036(4) -0.002(3) 0.009(3) -0.005(3)
O29 0.040(4) 0.036(5) 0.039(5) -0.009(4) -0.008(4) -0.017(3)
O30 0.036(4) 0.018(4) 0.021(4) 0.009(3) -0.011(3) -0.005(3)
O31 0.040(4) 0.046(5) 0.030(4) -0.012(4) -0.001(4) -0.025(3)
O32 0.036(4) 0.032(4) 0.027(4) -0.001(4) -0.006(3) -0.019(3)
O33 0.021(3) 0.008(3) 0.036(4) 0.009(3) -0.010(3) -0.007(2)
O34 0.032(3) 0.013(3) 0.018(4) -0.008(3) -0.004(3) -0.011(3)
O35 0.017(3) 0.033(4) 0.029(4) -0.014(4) -0.007(3) -0.003(3)
O36 0.023(4) 0.033(5) 0.017(4) -0.003(4) 0.004(3) -0.001(3)
O37 0.033(4) 0.032(4) 0.022(4) 0.006(4) -0.007(3) -0.012(3)
O38 0.020(3) 0.036(4) 0.019(4) 0.002(4) 0.003(3) -0.012(3)
O39 0.018(3) 0.026(4) 0.026(4) 0.006(4) 0.001(3) -0.006(3)
O41 0.028(4) 0.015(4) 0.053(5) 0.008(4) 0.002(4) -0.013(3)
O42 0.043(4) 0.047(5) 0.023(4) 0.009(4) -0.010(4) -0.020(4)
O43 0.028(4) 0.023(4) 0.044(5) 0.000(4) 0.002(4) -0.011(3)
O44 0.038(4) 0.016(4) 0.019(4) 0.000(3) 0.004(3) -0.011(3)
O45 0.034(4) 0.036(5) 0.029(4) -0.004(4) -0.002(4) -0.014(3)
O46 0.021(3) 0.033(4) 0.029(4) 0.003(3) 0.003(3) -0.020(3)
O47 0.032(4) 0.005(3) 0.038(5) 0.002(3) 0.000(3) -0.011(3)
O48 0.032(4) 0.022(4) 0.045(5) -0.010(4) -0.007(4) -0.012(3)
O49 0.034(4) 0.027(4) 0.027(4) 0.000(4) 0.015(4) -0.013(3)
O50 0.020(4) 0.024(4) 0.036(5) -0.005(4) 0.008(3) -0.007(3)
O51 0.023(4) 0.013(4) 0.032(4) -0.001(4) 0.002(3) 0.004(3)
O52 0.024(4) 0.112(7) 0.036(4) -0.054(4) 0.013(3) -0.029(4)
O53 0.007(3) 0.068(6) 0.023(4) 0.005(4) -0.001(3) -0.002(4)
O54 0.022(3) 0.040(5) 0.020(4) -0.005(4) -0.003(3) -0.014(3)
O55 0.014(3) 0.023(4) 0.018(4) 0.006(3) 0.003(3) -0.009(3)
O56 0.020(3) 0.041(4) 0.018(4) -0.002(3) 0.000(3) -0.018(3)
O57 0.045(4) 0.033(4) 0.009(3) -0.008(3) 0.012(3) -0.030(3)
O58 0.025(4) 0.010(4) 0.038(5) -0.004(3) -0.001(3) -0.001(3)
O59 0.036(4) 0.024(4) 0.021(4) 0.005(3) -0.005(3) -0.015(3)
O60 0.034(4) 0.020(4) 0.019(4) 0.003(3) -0.001(3) -0.003(3)
O61 0.028(4) 0.021(4) 0.022(4) -0.001(3) -0.007(3) -0.007(3)
O62 0.019(3) 0.023(4) 0.031(4) -0.017(3) -0.006(3) 0.000(3)
O71 0.043(5) 0.044(6) 0.062(6) -0.008(5) -0.020(4) -0.007(4)
O72 0.015(3) 0.028(5) 0.053(5) -0.007(4) -0.007(4) -0.001(3)
O73 0.066(6) 0.029(5) 0.039(5) 0.003(4) 0.010(5) -0.007(4)
O74 0.061(6) 0.086(8) 0.084(8) 0.012(7) -0.012(6) -0.037(5)
O75 0.074(7) 0.046(7) 0.099(9) -0.003(6) -0.031(6) -0.017(5)
O76 0.051(7) 0.097(11) 0.135(13) -0.014(10) 0.004(8) -0.011(7)
O81 0.040(4) 0.050(5) 0.049(6) -0.022(4) 0.007(4) -0.020(4)
N1 0.018(4) 0.040(5) 0.020(5) 0.003(4) -0.007(4) -0.018(3)
N2 0.102(9) 0.036(7) 0.066(9) 0.019(6) -0.010(8) -0.035(6)
N3 0.078(9) 0.090(12) 0.027(6) -0.009(8) -0.007(7) 0.021(9)
N4 0.040(7) 0.086(11) 0.215(19) -0.070(11) -0.017(9) -0.011(7)
C1 0.040(6) 0.025(6) 0.030(7) -0.001(6) -0.001(6) -0.007(5)
C2 0.026(5) 0.045(7) 0.034(7) 0.002(6) -0.004(5) -0.015(5)
C4 0.029(5) 0.048(7) 0.037(7) 0.014(6) -0.008(5) -0.023(5)
C5 0.032(6) 0.015(5) 0.052(8) -0.016(5) 0.023(6) -0.012(4)
C6 0.033(6) 0.070(10) 0.017(6) -0.007(6) 0.001(5) -0.012(6)
C12 0.101(11) 0.031(8) 0.102(13) -0.023(9) 0.059(10) -0.030(7)
C14 0.012(7) 0.20(2) 0.21(2) -0.132(15) -0.015(10) 0.013(10)
C15 0.166(16) 0.085(15) 0.105(12) 0.054(11) -0.096(10) -0.042(13)
C19 0.120(10) 0.29(2) 0.070(13) -0.054(14) 0.055(10) -0.152(9)
C20 0.130(16) 0.087(15) 0.074(13) 0.003(12) 0.037(12) -0.036(12)
C21 0.062(8) 0.060(9) 0.069(10) -0.024(8) 0.002(8) -0.031(6)
C22 0.035(7) 0.044(10) 0.120(13) -0.025(10) -0.038(8) 0.032(7)

loop_
_atom_type_symbol
_atom_type_description
_atom_type_scat_dispersion_real
_atom_type_scat_dispersion_imag
_atom_type_scat_source
W W -0.8490 6.8722 'International Tables Vol C Tables 4.2.6.8 and 6.1.1.4'
I I -0.4742 1.8119 'International Tables Vol C Tables 4.2.6.8 and 6.1.1.4'
Na Na 0.0362 0.0249 'International Tables Vol C Tables 4.2.6.8 and 6.1.1.4'
O O 0.0106 0.0060 'International Tables Vol C Tables 4.2.6.8 and 6.1.1.4'
N N 0.0061 0.0033 'International Tables Vol C Tables 4.2.6.8 and 6.1.1.4'
C C 0.0033 0.0016 'International Tables Vol C Tables 4.2.6.8 and 6.1.1.4'
H H 0.0000 0.0000 'International Tables Vol C Tables 4.2.6.8 and 6.1.1.4'

loop_
_geom_angle_atom_site_label_1
_geom_angle_atom_site_label_2
_geom_angle_atom_site_label_3
_geom_angle
_geom_angle_site_symmetry_1
_geom_angle_site_symmetry_3
O1 W1 O22 101.1(4) . .
O1 W1 O19 94.6(3) . .
O22 W1 O19 93.5(3) . .
O1 W1 O27 98.5(3) . .
O22 W1 O27 84.7(3) . .
O19 W1 O27 166.9(3) . .
O1 W1 O21 93.0(4) . .
O22 W1 O21 164.4(3) . .
O19 W1 O21 91.7(3) . .
O27 W1 O21 86.9(3) . .
O1 W1 O55 164.5(3) . .
O22 W1 O55 92.7(3) . .
O19 W1 O55 77.4(3) . .
O27 W1 O55 89.7(3) . .
O21 W1 O55 74.1(3) . .
O1 W1 W2 131.1(2) . .
O22 W1 W2 91.4(2) . .
O19 W1 W2 37.1(2) . .
O27 W1 W2 129.9(2) . .
O21 W1 W2 84.0(2) . .
O55 W1 W2 40.45(17) . .
O1 W1 W3 127.0(3) . .
O22 W1 W3 131.8(2) . .
O19 W1 W3 85.5(2) . .
O27 W1 W3 86.0(2) . .
O21 W1 W3 34.2(2) . .
O55 W1 W3 40.0(2) . .
W2 W1 W3 60.375(17) . .
O2 W2 O23 100.6(4) . .
O2 W2 O20 96.0(4) . .
O23 W2 O20 92.0(4) . .
O2 W2 O24 98.6(4) . .
O23 W2 O24 86.1(4) . .
O20 W2 O24 165.4(3) . .
O2 W2 O19 93.0(4) . .
O23 W2 O19 165.4(3) . .
O20 W2 O19 92.0(4) . .
O24 W2 O19 86.5(3) . .
O2 W2 O55 164.7(4) . .
O23 W2 O55 92.6(3) . .
O20 W2 O55 75.5(3) . .
O24 W2 O55 90.0(3) . .
O19 W2 O55 74.8(3) . .
O2 W2 W1 128.1(3) . .
O23 W2 W1 131.3(2) . .
O20 W2 W1 85.2(3) . .
O24 W2 W1 85.2(2) . .
O19 W2 W1 35.3(2) . .
O55 W2 W1 39.7(2) . .
O2 W2 W3 130.9(3) . .
O23 W2 W3 91.1(2) . .
O20 W2 W3 35.6(2) . .
O24 W2 W3 129.8(2) . .
O19 W2 W3 84.0(2) . .
O55 W2 W3 40.0(2) . .
W1 W2 W3 60.102(17) . .
O3 W3 O26 101.3(4) . .
O3 W3 O21 97.6(4) . .
O26 W3 O21 93.5(3) . .
O3 W3 O25 99.2(4) . .
O26 W3 O25 83.3(3) . .
O21 W3 O25 163.2(4) . .
O3 W3 O20 93.3(4) . .
O26 W3 O20 163.4(4) . .
O21 W3 O20 92.3(3) . .
O25 W3 O20 86.7(4) . .
O3 W3 O55 165.3(4) . .
O26 W3 O55 91.6(3) . .
O21 W3 O55 74.5(3) . .
O25 W3 O55 89.1(3) . .
O20 W3 O55 75.0(3) . .
O3 W3 W1 132.2(3) . .
O26 W3 W1 91.5(2) . .
O21 W3 W1 35.3(3) . .
O25 W3 W1 128.1(3) . .
O20 W3 W1 84.2(3) . .
O55 W3 W1 39.3(2) . .
O3 W3 W2 128.1(3) . .
O26 W3 W2 130.4(3) . .
O21 W3 W2 84.1(2) . .
O25 W3 W2 85.5(3) . .
O20 W3 W2 35.0(3) . .
O55 W3 W2 40.02(18) . .
W1 W3 W2 59.523(17) . .
O4 W4 O34 100.0(4) . .
O4 W4 O33 102.9(4) . .
O34 W4 O33 91.0(3) . .
O4 W4 O28 102.3(3) . .
O34 W4 O28 90.0(3) . .
O33 W4 O28 154.2(3) . .
O4 W4 O22 97.1(4) . .
O34 W4 O22 162.8(3) . .
O33 W4 O22 83.5(3) . .
O28 W4 O22 88.0(3) . .
O4 W4 O56 172.4(3) . .
O34 W4 O56 83.6(3) . .
O33 W4 O56 83.7(3) . .
O28 W4 O56 70.9(3) . .
O22 W4 O56 79.7(3) . .
O5 W5 O24 98.9(4) . .
O5 W5 O29 103.0(4) . .
O24 W5 O29 88.6(4) . .
O5 W5 O28 102.1(4) . .
O24 W5 O28 90.8(3) . .
O29 W5 O28 154.7(3) . .
O5 W5 O35 96.0(4) . .
O24 W5 O35 164.8(3) . .
O29 W5 O35 85.2(4) . .
O28 W5 O35 89.1(3) . .
O5 W5 O56 173.1(3) . .
O24 W5 O56 82.3(3) . .
O29 W5 O56 83.8(3) . .
O28 W5 O56 71.0(3) . .
O35 W5 O56 83.2(3) . .
O6 W6 O36 99.7(4) . .
O6 W6 O30 101.1(4) . .
O36 W6 O30 88.9(3) . .
O6 W6 O29 103.5(4) . .
O36 W6 O29 89.7(4) . .
O30 W6 O29 155.2(3) . .
O6 W6 O23 97.9(4) . .
O36 W6 O23 162.4(3) . .
O30 W6 O23 88.4(3) . .
O29 W6 O23 85.5(4) . .
O6 W6 O57 172.5(4) . .
O36 W6 O57 81.8(3) . .
O30 W6 O57 71.5(3) . .
O29 W6 O57 83.8(3) . .
O23 W6 O57 80.9(3) . .
O7 W7 O25 99.3(4) . .
O7 W7 O31 104.4(4) . .
O25 W7 O31 86.1(4) . .
O7 W7 O30 100.0(4) . .
O25 W7 O30 92.8(4) . .
O31 W7 O30 155.4(4) . .
O7 W7 O37 97.5(4) . .
O25 W7 O37 162.2(3) . .
O31 W7 O37 84.1(4) . .
O30 W7 O37 89.9(3) . .
O7 W7 O57 170.1(4) . .
O25 W7 O57 82.8(3) . .
O31 W7 O57 85.4(3) . .
O30 W7 O57 70.1(3) . .
O37 W7 O57 81.6(3) . .
O8 W8 O31 103.6(4) . .
O8 W8 O38 99.4(4) . .
O31 W8 O38 90.2(4) . .
O8 W8 O26 97.2(4) . .
O31 W8 O26 84.6(4) . .
O38 W8 O26 163.4(3) . .
O8 W8 O32 99.6(4) . .
O31 W8 O32 156.0(4) . .
O38 W8 O32 91.9(3) . .
O26 W8 O32 86.7(3) . .
O8 W8 O58 171.3(4) . .
O31 W8 O58 84.9(3) . .
O38 W8 O58 82.4(3) . .
O26 W8 O58 81.5(3) . .
O32 W8 O58 71.7(3) . .
O9 W9 O27 98.4(3) . .
O9 W9 O33 104.7(4) . .
O27 W9 O33 85.3(3) . .
O9 W9 O39 97.6(3) . .
O27 W9 O39 163.5(3) . .
O33 W9 O39 86.6(3) . .
O9 W9 O32 98.5(4) . .
O27 W9 O32 90.6(3) . .
O33 W9 O32 156.7(3) . .
O39 W9 O32 91.2(3) . .
O9 W9 O58 171.0(3) . .
O27 W9 O58 83.5(3) . .
O33 W9 O58 84.2(3) . .
O39 W9 O58 81.3(3) . .
O32 W9 O58 72.6(3) . .
O10 W10 O46 98.5(4) . .
O10 W10 O45 103.1(4) . .
O46 W10 O45 85.0(3) . .
O10 W10 O40 96.7(4) . .
O46 W10 O40 93.7(3) . .
O45 W10 O40 160.1(3) . .
O10 W10 O34 96.6(3) . .
O46 W10 O34 164.0(3) . .
O45 W10 O34 86.3(3) . .
O40 W10 O34 89.9(3) . .
O10 W10 O59 169.1(4) . .
O46 W10 O59 82.0(3) . .
O45 W10 O59 87.8(3) . .
O40 W10 O59 72.4(3) . .
O34 W10 O59 84.2(3) . .
O11 W11 O35 98.7(4) . .
O11 W11 O41 103.4(4) . .
O35 W11 O41 91.5(3) . .
O11 W11 O40 98.1(4) . .
O35 W11 O40 90.5(3) . .
O41 W11 O40 157.8(3) . .
O11 W11 O47 95.1(4) . .
O35 W11 O47 166.2(3) . .
O41 W11 O47 85.5(3) . .
O40 W11 O47 87.3(3) . .
O11 W11 O59 168.5(4) . .
O35 W11 O59 86.9(3) . .
O41 W11 O59 86.4(3) . .
O40 W11 O59 71.7(3) . .
O47 W11 O59 79.5(3) . .
O12 W12 O42 97.7(4) . .
O12 W12 O48 98.4(4) . .
O42 W12 O48 92.0(4) . .
O12 W12 O41 103.8(4) . .
O42 W12 O41 158.4(4) . .
O48 W12 O41 85.2(3) . .
O12 W12 O36 97.6(4) . .
O42 W12 O36 90.3(4) . .
O48 W12 O36 163.4(4) . .
O41 W12 O36 86.6(3) . .
O12 W12 O60 171.4(4) . .
O42 W12 O60 73.7(3) . .
O48 W12 O60 81.9(3) . .
O41 W12 O60 84.8(3) . .
O36 W12 O60 83.0(3) . .
O13 W13 O37 99.0(4) . .
O13 W13 O43 102.7(4) . .
O37 W13 O43 90.1(4) . .
O13 W13 O49 95.7(4) . .
O37 W13 O49 165.1(3) . .
O43 W13 O49 84.4(4) . .
O13 W13 O42 98.1(4) . .
O37 W13 O42 92.3(4) . .
O43 W13 O42 158.4(4) . .
O49 W13 O42 87.9(4) . .
O13 W13 O60 168.7(4) . .
O37 W13 O60 85.5(3) . .
O43 W13 O60 87.5(3) . .
O49 W13 O60 80.5(3) . .
O42 W13 O60 71.3(3) . .
O14 W14 O38 95.3(4) . .
O14 W14 O50 99.0(4) . .
O38 W14 O50 164.8(3) . .
O14 W14 O44 97.1(4) . .
O38 W14 O44 91.9(3) . .
O50 W14 O44 91.5(4) . .
O14 W14 O43 103.0(4) . .
O38 W14 O43 85.6(3) . .
O50 W14 O43 86.2(4) . .
O44 W14 O43 159.9(3) . .
O14 W14 O61 170.4(4) . .
O38 W14 O61 83.9(3) . .
O50 W14 O61 82.9(3) . .
O44 W14 O61 73.4(3) . .
O43 W14 O61 86.5(3) . .
O15 W15 O39 99.6(4) . .
O15 W15 O45 101.4(4) . .
O39 W15 O45 92.3(3) . .
O15 W15 O44 97.8(3) . .
O39 W15 O44 91.2(3) . .
O45 W15 O44 159.6(3) . .
O15 W15 O51 94.6(4) . .
O39 W15 O51 165.8(3) . .
O45 W15 O51 83.7(4) . .
O44 W15 O51 88.0(3) . .
O15 W15 O61 169.9(3) . .
O39 W15 O61 83.9(3) . .
O45 W15 O61 87.9(3) . .
O44 W15 O61 72.5(3) . .
O51 W15 O61 82.3(3) . .
O16 W16 O47 102.5(4) . .
O16 W16 O54 97.5(4) . .
O47 W16 O54 90.0(3) . .
O16 W16 O48 101.7(4) . .
O47 W16 O48 88.6(3) . .
O54 W16 O48 160.6(4) . .
O16 W16 O52 96.5(4) . .
O47 W16 O52 160.8(4) . .
O54 W16 O52 90.4(3) . .
O48 W16 O52 84.6(4) . .
O16 W16 O62 169.1(3) . .
O47 W16 O62 87.1(3) . .
O54 W16 O62 77.1(3) . .
O48 W16 O62 83.5(3) . .
O52 W16 O62 74.3(4) . .
O17 W17 O49 103.0(4) . .
O17 W17 O52 98.4(4) . .
O49 W17 O52 91.0(4) . .
O17 W17 O50 101.1(4) . .
O49 W17 O50 87.7(4) . .
O52 W17 O50 160.3(3) . .
O17 W17 O53 95.2(4) . .
O49 W17 O53 161.0(4) . .
O52 W17 O53 91.8(4) . .
O50 W17 O53 83.4(4) . .
O17 W17 O62 169.1(4) . .
O49 W17 O62 86.4(3) . .
O52 W17 O62 75.5(3) . .
O50 W17 O62 84.8(3) . .
O53 W17 O62 76.2(3) . .
O18 W18 O51 98.8(4) . .
O18 W18 O53 101.5(4) . .
O51 W18 O53 91.7(4) . .
O18 W18 O46 98.1(4) . .
O51 W18 O46 86.4(3) . .
O53 W18 O46 160.3(4) . .
O18 W18 O54 97.6(4) . .
O51 W18 O54 162.4(3) . .
O53 W18 O54 91.2(4) . .
O46 W18 O54 85.1(3) . .
O18 W18 O62 171.3(4) . .
O51 W18 O62 89.7(3) . .
O53 W18 O62 76.2(3) . .
O46 W18 O62 84.2(3) . .
O54 W18 O62 74.2(3) . .
O56 I O58 95.2(3) . .
O56 I O57 94.9(3) . .
O58 I O57 97.8(4) . .
O83 Na1 O74 90.0(5) . .
O83 Na1 O75 99.8(5) . .
O74 Na1 O75 87.2(5) . .
O83 Na1 O81 89.4(5) . .
O74 Na1 O81 176.8(5) . .
O75 Na1 O81 96.0(4) . .
O83 Na1 O72 90.6(4) . .
O74 Na1 O72 81.5(4) . .
O75 Na1 O72 164.6(5) . .
O81 Na1 O72 95.4(4) . .
O83 Na1 O10 169.9(5) . .
O74 Na1 O10 97.2(4) . .
O75 Na1 O10 87.7(4) . .
O81 Na1 O10 83.0(4) . .
O72 Na1 O10 83.5(3) . .
O92 Na2 O17 81.2(9) . .
O92 Na2 O90 94.4(11) . .
O17 Na2 O90 172.5(10) . .
O89 Na3 O8 93.1(11) . .
O88 Na3' N4 91.9(8) . 2_565
O88 Na3' O89 122.7(10) . .
N4 Na3' O89 145.4(10) 2_565 .
W8 O8 Na3 119.7(6) . .
W10 O10 Na1 134.3(5) . .
W17 O17 Na2 153.3(7) . .
W1 O19 W2 107.6(3) . .
W2 O20 W3 109.4(4) . .
W3 O21 W1 110.5(4) . .
W1 O22 W4 153.4(4) . .
W2 O23 W6 152.8(5) . .
W5 O24 W2 149.1(4) . .
W7 O25 W3 153.0(5) . .
W3 O26 W8 154.0(5) . .
W9 O27 W1 151.2(5) . .
W5 O28 W4 125.2(4) . .
W5 O29 W6 151.7(6) . .
W6 O30 W7 123.9(4) . .
W8 O31 W7 152.3(5) . .
W9 O32 W8 122.1(5) . .
W4 O33 W9 154.5(4) . .
W4 O34 W10 163.1(4) . .
W11 O35 W5 161.0(5) . .
W6 O36 W12 162.1(4) . .
W13 O37 W7 163.8(5) . .
W8 O38 W14 162.8(5) . .
W15 O39 W9 162.1(4) . .
W10 O40 W11 118.1(4) . .
W12 O41 W11 155.7(4) . .
W12 O42 W13 117.6(4) . .
W13 O43 W14 153.8(5) . .
W14 O44 W15 116.7(4) . .
W15 O45 W10 153.8(5) . .
W10 O46 W18 151.1(5) . .
W16 O47 W11 149.3(5) . .
W12 O48 W16 151.0(5) . .
W17 O49 W13 152.1(5) . .
W14 O50 W17 149.4(4) . .
W18 O51 W15 150.3(4) . .
W17 O52 W16 116.3(5) . .
W18 O53 W17 115.1(4) . .
W16 O54 W18 115.5(5) . .
W1 O55 W3 100.7(3) . .
W1 O55 W2 99.9(3) . .
W3 O55 W2 100.0(3) . .
I O56 W5 131.3(4) . .
I O56 W4 130.8(4) . .
W5 O56 W4 92.9(2) . .
I O57 W6 132.2(4) . .
I O57 W7 129.9(4) . .
W6 O57 W7 94.5(3) . .
I O58 W9 132.8(4) . .
I O58 W8 130.1(4) . .
W9 O58 W8 93.5(3) . .
W10 O59 W11 97.9(3) . .
W12 O60 W13 97.4(3) . .
W14 O61 W15 97.3(3) . .
W16 O62 W17 93.9(3) . .
W16 O62 W18 93.3(3) . .
W17 O62 W18 92.5(3) . .
C4 O72 Na1 117.5(7) . .
C8 O74 Na1 141.8(12) . .
C10 O75 Na1 124.0(12) . .
C22 O81 Na1 126.8(10) . .
C3 N1 C1 108.6(10) . .
C3 N1 C5 110.5(9) . .
C1 N1 C5 110.7(8) . .
C7 N2 C9 111.5(17) . .
C7 N2 C11 117.1(18) . .
C9 N2 C11 105.4(14) . .
C13 N3 C15 117.2(18) . .
C13 N3 C17 119.0(18) . .
C15 N3 C17 104.3(17) . .
C19 N4 C23 109.2(17) . .
C19 N4 C21 117.2(15) . .
C23 N4 C21 109.9(15) . .
C19 N4 Na3' 123.1(14) . 2_565
C21 N4 Na3' 95.0(11) . 2_565
N1 C1 C2 111.2(9) . .
O71 C2 C1 107.9(10) . .
N1 C3 C4 109.8(10) . .
O72 C4 C3 110.4(10) . .
N1 C5 C6 108.9(10) . .
O73 C6 C5 109.3(10) . .
C8 C7 N2 112(2) . .
C7 C8 O74 103.0(17) . .
N2 C9 C10 103.5(13) . .
O75 C10 C9 116.6(18) . .
C12 C11 N2 105.6(17) . .
O76 C12 C11 120.3(17) . .
C14 C13 N3 116(2) . .
C13 C14 O77 124.6(19) . .
C16 C15 N3 115.5(15) . .
C15 C16 O78 110.9(19) . .
N3 C17 C18 100(2) . .
O79 C18 C17 94(3) . .
C20 C19 N4 125(2) . .
C19 C20 O80 108.8(18) . .
C22 C21 N4 110.4(14) . .
O81 C22 C21 111.3(15) . .
C24 C23 N4 128(3) . .
O82 C24 C23 115(4) . .

loop_
_geom_bond_atom_site_label_1
_geom_bond_atom_site_label_2
_geom_bond_distance
_geom_bond_site_symmetry_2
W1 O1 1.761(8) .
W1 O22 1.864(8) .
W1 O19 1.932(7) .
W1 O27 1.953(7) .
W1 O21 1.978(9) .
W1 O55 2.065(7) .
W1 W2 3.1864(8) .
W1 W3 3.2052(7) .
W2 O2 1.726(8) .
W2 O23 1.870(8) .
W2 O20 1.955(10) .
W2 O24 1.961(9) .
W2 O19 2.017(8) .
W2 O55 2.098(6) .
W2 W3 3.2139(8) .
W3 O3 1.698(10) .
W3 O26 1.895(7) .
W3 O21 1.922(8) .
W3 O25 1.946(9) .
W3 O20 1.983(9) .
W3 O55 2.098(8) .
W4 O4 1.695(7) .
W4 O34 1.871(7) .
W4 O33 1.901(7) .
W4 O28 1.917(8) .
W4 O22 1.961(8) .
W4 O56 2.343(7) .
W5 O5 1.692(8) .
W5 O24 1.887(9) .
W5 O29 1.893(9) .
W5 O28 1.906(8) .
W5 O35 1.957(9) .
W5 O56 2.343(7) .
W6 O6 1.707(9) .
W6 O36 1.885(8) .
W6 O30 1.915(8) .
W6 O29 1.923(9) .
W6 O23 1.954(8) .
W6 O57 2.285(8) .
W7 O7 1.724(10) .
W7 O25 1.873(9) .
W7 O31 1.907(8) .
W7 O30 1.929(8) .
W7 O37 1.941(9) .
W7 O57 2.336(8) .
W8 O8 1.727(10) .
W8 O31 1.901(9) .
W8 O38 1.905(8) .
W8 O26 1.926(8) .
W8 O32 1.940(8) .
W8 O58 2.336(8) .
W9 O9 1.727(8) .
W9 O27 1.878(7) .
W9 O33 1.905(8) .
W9 O39 1.922(8) .
W9 O32 1.927(8) .
W9 O58 2.308(8) .
W10 O10 1.727(8) .
W10 O46 1.884(7) .
W10 O45 1.915(9) .
W10 O40 1.929(8) .
W10 O34 1.948(7) .
W10 O59 2.182(8) .
W11 O11 1.703(9) .
W11 O35 1.856(8) .
W11 O41 1.911(9) .
W11 O40 1.932(8) .
W11 O47 1.972(7) .
W11 O59 2.210(8) .
W12 O12 1.690(9) .
W12 O42 1.896(8) .
W12 O48 1.899(8) .
W12 O41 1.902(9) .
W12 O36 1.934(9) .
W12 O60 2.187(9) .
W13 O13 1.729(7) .
W13 O37 1.862(8) .
W13 O43 1.872(9) .
W13 O49 1.976(8) .
W13 O42 1.980(9) .
W13 O60 2.227(8) .
W14 O14 1.712(9) .
W14 O38 1.907(9) .
W14 O50 1.908(9) .
W14 O44 1.941(8) .
W14 O43 1.956(9) .
W14 O61 2.195(7) .
W15 O15 1.723(8) .
W15 O39 1.889(9) .
W15 O45 1.910(8) .
W15 O44 1.957(8) .
W15 O51 1.981(8) .
W15 O61 2.223(8) .
W16 O16 1.744(11) .
W16 O47 1.876(7) .
W16 O54 1.888(8) .
W16 O48 1.937(9) .
W16 O52 1.958(8) .
W16 O62 2.221(9) .
W17 O17 1.731(8) .
W17 O49 1.855(8) .
W17 O52 1.875(10) .
W17 O50 1.939(9) .
W17 O53 1.953(8) .
W17 O62 2.235(7) .
W18 O18 1.757(9) .
W18 O51 1.865(9) .
W18 O53 1.904(7) .
W18 O46 1.956(7) .
W18 O54 1.975(9) .
W18 O62 2.272(8) .
I O56 1.828(7) .
I O58 1.836(9) .
I O57 1.864(7) .
Na1 O83 2.283(15) .
Na1 O74 2.328(15) .
Na1 O75 2.337(12) .
Na1 O81 2.360(12) .
Na1 O72 2.496(10) .
Na1 O10 2.552(11) .
Na2 O92 2.26(4) .
Na2 O17 2.371(16) .
Na2 O90 2.38(3) .
Na3 O89 2.50(4) .
Na3 O8 3.00(3) .
Na3' O88 2.77(3) .
Na3' N4 2.81(3) 2_565
Na3' O89 2.88(3) .
O71 C2 1.451(18) .
O72 C4 1.437(16) .
O73 C6 1.438(16) .
O74 C8 1.51(2) .
O75 C10 1.36(2) .
O76 C12 1.285(19) .
O77 C14 1.48(3) .
O78 C16 1.41(3) .
O79 C18 1.23(4) .
O80 C20 1.48(3) .
O81 C22 1.42(2) .
O82' C24' 1.46(5) .
O82 C24 1.44(8) .
N1 C3 1.468(16) .
N1 C1 1.482(15) .
N1 C5 1.530(15) .
N2 C7 1.51(3) .
N2 C9 1.55(2) .
N2 C11 1.60(3) .
N3 C13 1.52(3) .
N3 C15 1.52(3) .
N3 C17 1.62(3) .
N4 C19 1.48(3) .
N4 C23 1.53(3) .
N4 C21 1.61(2) .
N4 Na3' 2.81(3) 2_565
C1 C2 1.540(17) .
C3 C4 1.588(16) .
C5 C6 1.54(2) .
C7 C8 1.50(3) .
C9 C10 1.56(3) .
C11 C12 1.52(3) .
C13 C14 1.31(4) .
C15 C16 1.24(2) .
C17 C18 1.80(4) .
C19 C20 1.35(3) .
C21 C22 1.49(2) .
C23 C24 1.50(5) .
